data_1554693
loop_
_publ_author_name
'Liu, Jianxun'
'Xing, Chang'
'Wei, Donghui'
'Deng, Qianqian'
'Yang, Cuiping'
'Peng, Qiuchen'
'Hou, Hongwei'
'Li, Yuanyuan'
'Li, Kai'

_publ_section_title
;
 Utilizing the aggregation-induced emission phenomenon to visualize
 spontaneous molecular directed motion in the solid state
;
_journal_issue 12
_journal_name_full 'Materials Chemistry Frontiers'
_journal_page_first 2746
_journal_paper_doi 10.1039/C9QM00586B
_journal_volume 3
_journal_year 2019
_chemical_formula_moiety 'C17 H19 N O2'
_chemical_formula_sum 'C17 H19 N O2'
_chemical_formula_weight 269.33
_space_group_crystal_system triclinic
_space_group_IT_number 2
_space_group_name_Hall '-P 1'
_space_group_name_H-M_alt 'P -1'
_atom_sites_solution_hydrogens geom
_atom_sites_solution_primary dual
_audit_block_doi 10.5517/ccdc.csd.cc235s7b
_audit_creation_date 2019-01-11
_audit_creation_method
;
Olex2 1.2
(compiled 2018.05.29 svn.r3508 for OlexSys, GUI svn.r5506)
;
_audit_update_record
;
2019-07-21 deposited with the CCDC.	2019-10-12 downloaded from the CCDC.
;
_cell_angle_alpha 86.545(2)
_cell_angle_beta 84.929(2)
_cell_angle_gamma 89.992(2)
_cell_formula_units_Z 4
_cell_length_a 6.1745(2)
_cell_length_b 7.0411(2)
_cell_length_c 33.2296(10)
_cell_measurement_reflns_used 6672
_cell_measurement_temperature 99.9(2)
_cell_measurement_theta_max 72.9700
_cell_measurement_theta_min 2.7020
_cell_volume 1436.38(8)
_computing_cell_refinement 'CrysAlisPro 1.171.39.27b (Rigaku OD, 2015)'
_computing_data_collection 'CrysAlisPro 1.171.39.27b (Rigaku OD, 2015)'
_computing_data_reduction 'CrysAlisPro 1.171.39.27b (Rigaku OD, 2015)'
_computing_molecular_graphics 'Olex2 (Dolomanov et al., 2009)'
_computing_publication_material 'Olex2 (Dolomanov et al., 2009)'
_computing_structure_refinement 'ShelXL (Sheldrick, 2015)'
_computing_structure_solution 'ShelXT (Sheldrick, 2015)'
_diffrn_ambient_environment N~2~
_diffrn_ambient_temperature 99.9(2)
_diffrn_detector 'CCD plate'
_diffrn_measured_fraction_theta_full 0.990
_diffrn_measured_fraction_theta_max 0.990
_diffrn_measurement_details
;
List of Runs (angles in degrees, time in seconds):

  # Type    Start    End  Width  t~exp~   \w     \q     \k     \f   Frames
#--------------------------------------------------------------------------
  1  \w     56.00  87.00   0.50    0.50    --    0.00  57.00 -30.00   62
  2  \w    -28.00  43.00   0.50    0.50    --    0.00  57.00 -30.00  142
  3  \w    -15.00  18.00   0.50    0.50    --    0.00  57.00  90.00   66
  4  \w     -8.00  28.00   0.50    0.50    --    0.00 -38.00  90.00   72
  5  \w    -88.00 -15.00   0.50    0.50    --    0.00 -38.00  90.00  146
  6  \w    -29.00  88.00   0.50    0.50    --    0.00  57.00-180.00  234
  7  \w     14.00  72.00   0.50    3.00    --   97.60 -82.00 120.00  116
  8  \w     29.00 148.00   0.50    3.00    --   97.60 -15.00 150.00  238
  9  \w    139.00 186.00   0.50    3.00    --   97.60  82.00 120.00   94
 10  \w     64.00 130.00   0.50    3.00    --   97.60 -82.00 -30.00  132
 11  \w     57.00 134.00   0.50    3.00    --   97.60 -82.00 150.00  154
 12  \w     55.00 126.00   0.50    3.00    --   97.60 -82.00 -90.00  142
 13  \w     65.00 186.00   0.50    3.00    --   97.60  30.00 120.00  242
 14  \w     79.00 134.00   0.50    3.00    --   97.60 -82.00  30.00  110
 15  \w     60.00 132.00   0.50    3.00    --   97.60 -82.00  60.00  144
 16  \w     48.00 134.00   0.50    3.00    --   97.60 -82.00-180.00  172
 17  \w     64.00 142.00   0.50    3.00    --   97.60  30.00   0.00  156
 18  \w     72.00 185.00   0.50    3.00    --   97.60  45.00-180.00  226
 19  \w     78.00 122.00   0.50    3.00    --   97.60 -82.00 120.00   88
 20  \w     80.00 107.00   0.50    3.00    --   97.60  45.00   0.00   54
 21  \w     45.00  71.00   0.50    3.00    --   97.60 -82.00-150.00   52
 22  \w     95.00 120.00   0.50    3.00    --   97.60 -82.00-150.00   50
 23  \w     12.00  38.00   0.50    3.00    --   97.60 -82.00-180.00   52
 24  \w      8.00 123.00   0.50    3.00    --   97.60 -30.00 150.00  230
 25  \w     89.00 116.00   0.50    3.00    --   97.60  82.00 120.00   54
 26  \w     12.00 117.00   0.50    3.00    --   97.60 -45.00   0.00  210
;
_diffrn_measurement_device 'four-circle diffractometer'
_diffrn_measurement_device_type 'XtaLAB AFC12 (RINC): Kappa single'
_diffrn_measurement_method '\w scans'
_diffrn_orient_matrix_type 'CrysAlisPro convention (1999,Acta A55,543-557)'
_diffrn_orient_matrix_UB_11 0.0798765000
_diffrn_orient_matrix_UB_12 0.0322991000
_diffrn_orient_matrix_UB_13 0.0416870000
_diffrn_orient_matrix_UB_21 -0.1438976000
_diffrn_orient_matrix_UB_22 -0.1664303000
_diffrn_orient_matrix_UB_23 0.0190200000
_diffrn_orient_matrix_UB_31 0.1888596000
_diffrn_orient_matrix_UB_32 -0.1389565000
_diffrn_orient_matrix_UB_33 -0.0086436000
_diffrn_radiation_monochromator graphite
_diffrn_radiation_probe x-ray
_diffrn_radiation_type CuK\a
_diffrn_radiation_wavelength 1.54184
_diffrn_reflns_av_R_equivalents 0.0312
_diffrn_reflns_av_unetI/netI 0.0325
_diffrn_reflns_Laue_measured_fraction_full 0.990
_diffrn_reflns_Laue_measured_fraction_max 0.990
_diffrn_reflns_limit_h_max 7
_diffrn_reflns_limit_h_min -7
_diffrn_reflns_limit_k_max 8
_diffrn_reflns_limit_k_min -8
_diffrn_reflns_limit_l_max 39
_diffrn_reflns_limit_l_min -39
_diffrn_reflns_number 14654
_diffrn_reflns_point_group_measured_fraction_full 0.990
_diffrn_reflns_point_group_measured_fraction_max 0.990
_diffrn_reflns_theta_full 65.999
_diffrn_reflns_theta_max 65.999
_diffrn_reflns_theta_min 2.675
_diffrn_source 'fine-focus sealed X-ray tube'
_diffrn_source_type 'Enhance (Cu) X-ray Source'
_exptl_absorpt_coefficient_mu 0.647
_exptl_absorpt_correction_T_max 1.00000
_exptl_absorpt_correction_T_min 0.86029
_exptl_absorpt_correction_type multi-scan
_exptl_absorpt_process_details
;
CrysAlisPro 1.171.39.27b (Rigaku Oxford Diffraction, 2015)
Empirical absorption correction using spherical harmonics,
 implemented in SCALE3 ABSPACK scaling algorithm.
;
_exptl_crystal_colour green
_exptl_crystal_colour_primary green
_exptl_crystal_density_diffrn 1.245
_exptl_crystal_description block
_exptl_crystal_F_000 576
_exptl_crystal_size_max 0.19
_exptl_crystal_size_mid 0.14
_exptl_crystal_size_min 0.11
_refine_diff_density_max 0.207
_refine_diff_density_min -0.205
_refine_diff_density_rms 0.047
_refine_ls_extinction_method none
_refine_ls_goodness_of_fit_ref 1.119
_refine_ls_hydrogen_treatment constr
_refine_ls_matrix_type full
_refine_ls_number_parameters 365
_refine_ls_number_reflns 4957
_refine_ls_number_restraints 0
_refine_ls_restrained_S_all 1.119
_refine_ls_R_factor_all 0.0603
_refine_ls_R_factor_gt 0.0490
_refine_ls_shift/su_max 0.001
_refine_ls_shift/su_mean 0.000
_refine_ls_structure_factor_coef Fsqd
_refine_ls_weighting_details 'w=1/[\s^2^(Fo^2^)+(0.0396P)^2^+1.2218P] where P=(Fo^2^+2Fc^2^)/3'
_refine_ls_weighting_scheme calc
_refine_ls_wR_factor_gt 0.1264
_refine_ls_wR_factor_ref 0.1306
_reflns_Friedel_coverage 0.000
_reflns_number_gt 4268
_reflns_number_total 4957
_reflns_threshold_expression 'I > 2\s(I)'
_cod_data_source_file c9qm00586b3.cif
_cod_data_source_block 20190110c6_1
_cod_depositor_comments
;

2022-03-18
Z value and formula fixed to values more according to usual
chemical conventions.                 miguel
;
_cod_original_formula_sum 'C34 H38 N2 O4'
_cod_original_formula_weight 538.66
_cod_original_formula_moiety '2(C17 H19 N O2)'
_cod_original_formula_units_Z 2
_cod_database_code 1554693
_shelx_shelxl_version_number 2016/6
_chemical_oxdiff_usercomment ' '
_shelx_space_group_comment
;
The symmetry employed for this shelxl refinement is uniquely defined
by the following loop, which should always be used as a source of
symmetry information in preference to the above space-group names.
They are only intended as comments.
;
_shelx_estimated_absorpt_t_max 0.932
_shelx_estimated_absorpt_t_min 0.887
_reflns_odcompleteness_completeness 98.93
_reflns_odcompleteness_iscentric 1
_reflns_odcompleteness_theta 66.97
_olex2_refinement_description
;
1. Fixed Uiso
 At 1.2 times of:
  All C(H) groups, All C(H,H) groups
 At 1.5 times of:
  All C(H,H,H) groups, All O(H) groups
2.a Secondary CH2 refined with riding coordinates:
 C21(H21A,H21B), C23(H23A,H23B), C32(H32A,H32B), C20(H20A,H20B), C28(H28A,
 H28B), C31(H31A,H31B)
2.b Aromatic/amide H refined with riding coordinates:
 C4(H4A), C13(H13), C15(H15), C17(H17), C18(H18), C19(H19), C22(H22), C24(H24),
  C30(H30), C6(H6), C7(H7), C11(H11), C14(H14), C16(H16), C25(H25), C26(H26),
 C27(H27), C29(H29)
2.c Idealised Me refined as rotating group:
 C33(H33A,H33B,H33C), C34(H34A,H34B,H34C)
2.d Idealised tetrahedral OH refined as rotating group:
 O4(H4), O3(H3)
;
_olex2_submission_special_instructions 'No special instructions were received'
_oxdiff_exptl_absorpt_empirical_details
;
Empirical correction (ABSPACK) includes:
- Absorption correction using spherical harmonics
- Frame scaling
;
_oxdiff_exptl_absorpt_empirical_full_max 1.303
_oxdiff_exptl_absorpt_empirical_full_min 0.775

loop_
_space_group_symop_operation_xyz
'x, y, z'
'-x, -y, -z'

loop_
_atom_site_label
_atom_site_type_symbol
_atom_site_fract_x
_atom_site_fract_y
_atom_site_fract_z
_atom_site_U_iso_or_equiv
_atom_site_adp_type
_atom_site_occupancy
_atom_site_site_symmetry_order
_atom_site_calc_flag
_atom_site_refinement_flags_posn
O1 O 0.7067(2) 0.97948(18) 0.64764(4) 0.0230(3) Uani 1 1 d .
O4 O 1.2883(2) 0.8187(2) 0.84912(4) 0.0279(3) Uani 1 1 d .
H4 H 1.232835 0.844992 0.827971 0.042 Uiso 1 1 calc GR
N1 N 0.9840(3) 0.9227(2) 0.80290(5) 0.0216(4) Uani 1 1 d .
C2 C 0.7607(3) 0.9539(2) 0.68663(6) 0.0200(4) Uani 1 1 d .
C3 C 0.9318(3) 0.9193(2) 0.87498(6) 0.0220(4) Uani 1 1 d .
C4 C 0.9601(3) 1.0338(3) 0.69381(6) 0.0217(4) Uani 1 1 d .
H4A H 1.045296 1.096448 0.672609 0.026 Uiso 1 1 calc R
C8 C 0.9021(3) 0.9334(2) 0.76450(6) 0.0203(4) Uani 1 1 d .
C12 C 1.1433(3) 0.8492(3) 0.88087(6) 0.0233(4) Uani 1 1 d .
C13 C 1.0313(3) 1.0205(3) 0.73186(6) 0.0214(4) Uani 1 1 d .
H13 H 1.166723 1.069829 0.735980 0.026 Uiso 1 1 calc R
C15 C 0.6343(3) 0.8593(3) 0.71856(6) 0.0221(4) Uani 1 1 d .
H15 H 0.503851 0.801877 0.713974 0.027 Uiso 1 1 calc R
C17 C 0.7921(3) 0.9553(3) 0.90909(6) 0.0242(4) Uani 1 1 d .
H17 H 0.653929 1.002663 0.905624 0.029 Uiso 1 1 calc R
C18 C 0.7041(3) 0.8512(3) 0.75711(6) 0.0220(4) Uani 1 1 d .
H18 H 0.618069 0.790162 0.778419 0.026 Uiso 1 1 calc R
C19 C 1.2025(3) 0.8114(3) 0.91980(6) 0.0263(4) Uani 1 1 d .
H19 H 1.339054 0.761444 0.923724 0.032 Uiso 1 1 calc R
C21 C 0.4943(3) 0.9187(3) 0.63916(6) 0.0240(4) Uani 1 1 d .
H21A H 0.384968 0.963964 0.659069 0.029 Uiso 1 1 calc R
H21B H 0.486677 0.780889 0.640178 0.029 Uiso 1 1 calc R
C22 C 0.8573(3) 0.9456(2) 0.83503(6) 0.0219(4) Uani 1 1 d .
H22 H 0.713501 0.980049 0.832493 0.026 Uiso 1 1 calc R
C23 C 0.4544(3) 1.0001(3) 0.59745(6) 0.0257(4) Uani 1 1 d .
H23A H 0.577631 0.971898 0.578610 0.031 Uiso 1 1 calc R
H23B H 0.442002 1.137283 0.597857 0.031 Uiso 1 1 calc R
C24 C 0.8539(3) 0.9226(3) 0.94759(6) 0.0273(5) Uani 1 1 d .
H24 H 0.759841 0.950068 0.969893 0.033 Uiso 1 1 calc R
C30 C 1.0594(4) 0.8475(3) 0.95286(6) 0.0285(5) Uani 1 1 d .
H30 H 1.100622 0.821604 0.978874 0.034 Uiso 1 1 calc R
C32 C 0.2481(3) 0.9189(3) 0.58290(6) 0.0303(5) Uani 1 1 d .
H32A H 0.258910 0.781349 0.583625 0.036 Uiso 1 1 calc R
H32B H 0.124943 0.950730 0.601420 0.036 Uiso 1 1 calc R
C33 C 0.2064(4) 0.9919(4) 0.54053(7) 0.0434(6) Uani 1 1 d .
H33A H 0.322178 0.952573 0.521693 0.065 Uiso 1 1 calc GR
H33B H 0.199496 1.128338 0.539331 0.065 Uiso 1 1 calc GR
H33C H 0.070995 0.941183 0.533688 0.065 Uiso 1 1 calc GR
O2 O 0.2055(2) 0.43611(18) 0.64769(4) 0.0233(3) Uani 1 1 d .
O3 O 0.7950(2) 0.4833(2) 0.84688(4) 0.0272(3) Uani 1 1 d .
H3 H 0.735216 0.470833 0.826116 0.041 Uiso 1 1 calc GR
N2 N 0.4851(3) 0.4037(2) 0.80273(5) 0.0211(3) Uani 1 1 d .
C1 C 0.4015(3) 0.4147(2) 0.76443(6) 0.0214(4) Uani 1 1 d .
C5 C 0.4412(3) 0.3683(2) 0.87476(6) 0.0211(4) Uani 1 1 d .
C6 C 0.1334(3) 0.5152(3) 0.71857(6) 0.0218(4) Uani 1 1 d .
H6 H 0.003028 0.575645 0.714030 0.026 Uiso 1 1 calc R
C7 C 0.2039(3) 0.5005(2) 0.75721(6) 0.0216(4) Uani 1 1 d .
H7 H 0.117921 0.548632 0.778612 0.026 Uiso 1 1 calc R
C9 C 0.2595(3) 0.4388(2) 0.68672(6) 0.0212(4) Uani 1 1 d .
C10 C 0.6545(3) 0.4347(3) 0.87942(6) 0.0228(4) Uani 1 1 d .
C11 C 0.3605(3) 0.3639(2) 0.83536(6) 0.0216(4) Uani 1 1 d .
H11 H 0.215835 0.331871 0.833478 0.026 Uiso 1 1 calc R
C14 C 0.4591(3) 0.3548(3) 0.69382(6) 0.0217(4) Uani 1 1 d .
H14 H 0.544303 0.304453 0.672583 0.026 Uiso 1 1 calc R
C16 C 0.5299(3) 0.3461(3) 0.73185(6) 0.0214(4) Uani 1 1 d .
H16 H 0.665077 0.293898 0.735959 0.026 Uiso 1 1 calc R
C20 C -0.0069(3) 0.5018(3) 0.63920(6) 0.0240(4) Uani 1 1 d .
H20A H -0.014624 0.638964 0.640319 0.029 Uiso 1 1 calc R
H20B H -0.116265 0.444870 0.659052 0.029 Uiso 1 1 calc R
C25 C 0.7211(3) 0.4506(3) 0.91773(6) 0.0252(4) Uani 1 1 d .
H25 H 0.858819 0.498231 0.920750 0.030 Uiso 1 1 calc R
C26 C 0.3759(3) 0.3250(3) 0.94769(6) 0.0273(4) Uani 1 1 d .
H26 H 0.285344 0.285782 0.970529 0.033 Uiso 1 1 calc R
C27 C 0.3069(3) 0.3139(3) 0.90975(6) 0.0247(4) Uani 1 1 d .
H27 H 0.167326 0.269178 0.907203 0.030 Uiso 1 1 calc R
C28 C -0.0464(3) 0.4448(3) 0.59746(6) 0.0262(4) Uani 1 1 d .
H28A H -0.058295 0.307381 0.597759 0.031 Uiso 1 1 calc R
H28B H 0.076869 0.484221 0.578670 0.031 Uiso 1 1 calc R
C29 C 0.5836(3) 0.3958(3) 0.95158(6) 0.0277(5) Uani 1 1 d .
H29 H 0.630153 0.406368 0.977220 0.033 Uiso 1 1 calc R
C31 C -0.2526(4) 0.5339(3) 0.58290(6) 0.0306(5) Uani 1 1 d .
H31A H -0.375708 0.490941 0.601364 0.037 Uiso 1 1 calc R
H31B H -0.242276 0.670996 0.583761 0.037 Uiso 1 1 calc R
C34 C -0.2941(4) 0.4859(4) 0.54046(7) 0.0432(6) Uani 1 1 d .
H34A H -0.177894 0.535765 0.521690 0.065 Uiso 1 1 calc GR
H34B H -0.429128 0.541147 0.533595 0.065 Uiso 1 1 calc GR
H34C H -0.301564 0.350203 0.539157 0.065 Uiso 1 1 calc GR

loop_
_atom_site_aniso_label
_atom_site_aniso_U_11
_atom_site_aniso_U_22
_atom_site_aniso_U_33
_atom_site_aniso_U_23
_atom_site_aniso_U_13
_atom_site_aniso_U_12
O1 0.0178(7) 0.0250(7) 0.0262(7) -0.0004(5) -0.0026(5) -0.0026(5)
O4 0.0196(8) 0.0312(8) 0.0329(8) -0.0007(6) -0.0033(6) 0.0031(6)
N1 0.0195(9) 0.0162(7) 0.0291(9) 0.0000(6) -0.0027(7) -0.0017(6)
C2 0.0177(10) 0.0158(9) 0.0267(10) -0.0029(7) -0.0016(7) 0.0022(7)
C3 0.0215(10) 0.0138(8) 0.0308(10) -0.0007(7) -0.0029(8) -0.0027(7)
C4 0.0178(10) 0.0179(9) 0.0285(10) 0.0000(7) 0.0024(8) -0.0008(7)
C8 0.0186(10) 0.0137(8) 0.0286(10) -0.0010(7) -0.0022(7) 0.0034(7)
C12 0.0202(10) 0.0172(9) 0.0323(11) -0.0012(7) -0.0022(8) -0.0037(7)
C13 0.0150(10) 0.0172(9) 0.0319(10) -0.0020(7) -0.0017(8) 0.0005(7)
C15 0.0171(10) 0.0180(9) 0.0313(10) -0.0020(7) -0.0020(8) -0.0014(7)
C17 0.0223(11) 0.0165(9) 0.0335(11) -0.0007(7) -0.0017(8) -0.0014(8)
C18 0.0190(10) 0.0178(9) 0.0285(10) 0.0008(7) 0.0006(8) 0.0002(7)
C19 0.0244(11) 0.0185(9) 0.0370(11) -0.0002(8) -0.0092(9) -0.0013(8)
C21 0.0162(10) 0.0245(10) 0.0313(11) -0.0030(8) -0.0021(8) -0.0038(8)
C22 0.0186(10) 0.0144(9) 0.0328(11) 0.0001(7) -0.0033(8) -0.0013(7)
C23 0.0229(11) 0.0248(10) 0.0293(10) -0.0006(8) -0.0029(8) -0.0025(8)
C24 0.0328(12) 0.0200(9) 0.0284(11) -0.0016(8) 0.0004(8) -0.0024(8)
C30 0.0351(12) 0.0220(10) 0.0294(11) 0.0007(8) -0.0093(9) -0.0049(9)
C32 0.0246(12) 0.0349(11) 0.0315(11) -0.0022(9) -0.0038(9) -0.0030(9)
C33 0.0369(14) 0.0586(16) 0.0359(13) -0.0012(11) -0.0111(10) -0.0038(11)
O2 0.0175(7) 0.0258(7) 0.0264(7) -0.0007(5) -0.0026(5) 0.0005(5)
O3 0.0192(7) 0.0313(8) 0.0311(8) -0.0015(6) -0.0022(6) -0.0051(6)
N2 0.0178(9) 0.0165(7) 0.0291(9) -0.0015(6) -0.0027(7) 0.0015(6)
C1 0.0210(10) 0.0153(9) 0.0277(10) -0.0002(7) -0.0022(8) -0.0036(7)
C5 0.0201(10) 0.0127(8) 0.0306(10) -0.0013(7) -0.0020(8) 0.0024(7)
C6 0.0161(10) 0.0166(9) 0.0326(11) 0.0010(7) -0.0033(8) -0.0007(7)
C7 0.0197(10) 0.0151(9) 0.0296(10) -0.0023(7) 0.0010(8) -0.0015(7)
C9 0.0185(10) 0.0166(9) 0.0280(10) 0.0010(7) -0.0013(8) -0.0047(7)
C10 0.0215(10) 0.0153(9) 0.0313(11) -0.0004(7) -0.0006(8) 0.0022(7)
C11 0.0184(10) 0.0136(8) 0.0329(11) -0.0010(7) -0.0028(8) 0.0017(7)
C14 0.0185(10) 0.0169(9) 0.0290(10) -0.0015(7) 0.0025(8) -0.0021(7)
C16 0.0144(10) 0.0170(9) 0.0327(11) 0.0001(7) -0.0022(8) -0.0012(7)
C20 0.0163(10) 0.0237(10) 0.0318(11) 0.0016(8) -0.0023(8) 0.0013(8)
C25 0.0221(11) 0.0189(9) 0.0358(11) -0.0038(8) -0.0071(8) 0.0037(8)
C26 0.0298(12) 0.0211(10) 0.0298(11) 0.0017(8) 0.0022(8) 0.0026(8)
C27 0.0232(11) 0.0166(9) 0.0334(11) 0.0004(7) 0.0001(8) 0.0021(8)
C28 0.0240(11) 0.0249(10) 0.0296(11) -0.0004(8) -0.0024(8) -0.0002(8)
C29 0.0332(12) 0.0221(10) 0.0288(11) -0.0032(8) -0.0077(9) 0.0084(8)
C31 0.0257(12) 0.0335(11) 0.0328(11) 0.0007(9) -0.0048(9) 0.0022(9)
C34 0.0365(14) 0.0580(16) 0.0363(13) -0.0007(11) -0.0105(10) 0.0045(11)

loop_
_atom_type_symbol
_atom_type_description
_atom_type_scat_dispersion_real
_atom_type_scat_dispersion_imag
_atom_type_scat_source
C C 0.0181 0.0091 'International Tables Vol C Tables 4.2.6.8 and 6.1.1.4'
H H 0.0000 0.0000 'International Tables Vol C Tables 4.2.6.8 and 6.1.1.4'
N N 0.0311 0.0180 'International Tables Vol C Tables 4.2.6.8 and 6.1.1.4'
O O 0.0492 0.0322 'International Tables Vol C Tables 4.2.6.8 and 6.1.1.4'

loop_
_geom_angle_atom_site_label_1
_geom_angle_atom_site_label_2
_geom_angle_atom_site_label_3
_geom_angle
C2 O1 C21 117.74(14)
C12 O4 H4 109.5
C22 N1 C8 120.56(17)
O1 C2 C4 114.98(16)
O1 C2 C15 125.67(17)
C15 C2 C4 119.34(17)
C12 C3 C22 121.45(18)
C17 C3 C12 118.38(18)
C17 C3 C22 120.12(18)
C2 C4 H4A 119.7
C13 C4 C2 120.63(17)
C13 C4 H4A 119.7
C13 C8 N1 118.20(17)
C13 C8 C18 118.55(17)
C18 C8 N1 123.14(17)
O4 C12 C3 121.11(17)
O4 C12 C19 119.19(18)
C19 C12 C3 119.70(19)
C4 C13 C8 120.63(18)
C4 C13 H13 119.7
C8 C13 H13 119.7
C2 C15 H15 120.1
C18 C15 C2 119.72(18)
C18 C15 H15 120.1
C3 C17 H17 119.2
C24 C17 C3 121.6(2)
C24 C17 H17 119.2
C8 C18 H18 119.5
C15 C18 C8 121.03(18)
C15 C18 H18 119.5
C12 C19 H19 119.9
C30 C19 C12 120.3(2)
C30 C19 H19 119.9
O1 C21 H21A 110.2
O1 C21 H21B 110.2
O1 C21 C23 107.77(15)
H21A C21 H21B 108.5
C23 C21 H21A 110.2
C23 C21 H21B 110.2
N1 C22 C3 121.89(18)
N1 C22 H22 119.1
C3 C22 H22 119.1
C21 C23 H23A 109.3
C21 C23 H23B 109.3
C21 C23 C32 111.80(16)
H23A C23 H23B 107.9
C32 C23 H23A 109.3
C32 C23 H23B 109.3
C17 C24 H24 120.4
C17 C24 C30 119.23(19)
C30 C24 H24 120.4
C19 C30 C24 120.70(19)
C19 C30 H30 119.6
C24 C30 H30 119.7
C23 C32 H32A 108.9
C23 C32 H32B 108.9
H32A C32 H32B 107.7
C33 C32 C23 113.45(18)
C33 C32 H32A 108.9
C33 C32 H32B 108.9
C32 C33 H33A 109.5
C32 C33 H33B 109.5
C32 C33 H33C 109.5
H33A C33 H33B 109.5
H33A C33 H33C 109.5
H33B C33 H33C 109.5
C9 O2 C20 117.82(15)
C10 O3 H3 109.5
C11 N2 C1 121.10(17)
C7 C1 N2 123.32(17)
C16 C1 N2 117.96(17)
C16 C1 C7 118.61(18)
C10 C5 C11 121.41(17)
C27 C5 C10 118.11(18)
C27 C5 C11 120.43(18)
C7 C6 H6 120.3
C7 C6 C9 119.44(18)
C9 C6 H6 120.3
C1 C7 H7 119.4
C6 C7 C1 121.11(18)
C6 C7 H7 119.4
O2 C9 C6 125.56(18)
O2 C9 C14 114.95(16)
C6 C9 C14 119.48(18)
O3 C10 C5 121.13(17)
O3 C10 C25 118.90(18)
C25 C10 C5 119.96(18)
N2 C11 C5 121.29(18)
N2 C11 H11 119.4
C5 C11 H11 119.4
C9 C14 H14 119.8
C16 C14 C9 120.49(18)
C16 C14 H14 119.8
C1 C16 H16 119.6
C14 C16 C1 120.78(18)
C14 C16 H16 119.6
O2 C20 H20A 110.2
O2 C20 H20B 110.2
O2 C20 C28 107.76(16)
H20A C20 H20B 108.5
C28 C20 H20A 110.2
C28 C20 H20B 110.2
C10 C25 H25 119.9
C10 C25 C29 120.23(19)
C29 C25 H25 119.9
C27 C26 H26 120.4
C27 C26 C29 119.22(19)
C29 C26 H26 120.4
C5 C27 H27 119.2
C26 C27 C5 121.68(19)
C26 C27 H27 119.2
C20 C28 H28A 109.2
C20 C28 H28B 109.2
C20 C28 C31 111.89(17)
H28A C28 H28B 107.9
C31 C28 H28A 109.2
C31 C28 H28B 109.2
C25 C29 C26 120.75(19)
C25 C29 H29 119.6
C26 C29 H29 119.6
C28 C31 H31A 108.8
C28 C31 H31B 108.8
H31A C31 H31B 107.7
C34 C31 C28 113.60(19)
C34 C31 H31A 108.8
C34 C31 H31B 108.8
C31 C34 H34A 109.5
C31 C34 H34B 109.5
C31 C34 H34C 109.5
H34A C34 H34B 109.5
H34A C34 H34C 109.5
H34B C34 H34C 109.5

loop_
_geom_bond_atom_site_label_1
_geom_bond_atom_site_label_2
_geom_bond_distance
O1 C2 1.367(2)
O1 C21 1.437(2)
O4 H4 0.8200
O4 C12 1.349(2)
N1 C8 1.411(2)
N1 C22 1.285(3)
C2 C4 1.399(3)
C2 C15 1.396(3)
C3 C12 1.422(3)
C3 C17 1.398(3)
C3 C22 1.445(3)
C4 H4A 0.9300
C4 C13 1.373(3)
C8 C13 1.398(3)
C8 C18 1.400(3)
C12 C19 1.386(3)
C13 H13 0.9300
C15 H15 0.9300
C15 C18 1.385(3)
C17 H17 0.9300
C17 C24 1.373(3)
C18 H18 0.9300
C19 H19 0.9300
C19 C30 1.384(3)
C21 H21A 0.9700
C21 H21B 0.9700
C21 C23 1.508(3)
C22 H22 0.9300
C23 H23A 0.9700
C23 H23B 0.9700
C23 C32 1.525(3)
C24 H24 0.9300
C24 C30 1.396(3)
C30 H30 0.9300
C32 H32A 0.9700
C32 H32B 0.9700
C32 C33 1.513(3)
C33 H33A 0.9600
C33 H33B 0.9600
C33 H33C 0.9600
O2 C9 1.369(2)
O2 C20 1.436(2)
O3 H3 0.8200
O3 C10 1.352(2)
N2 C1 1.413(2)
N2 C11 1.289(2)
C1 C7 1.395(3)
C1 C16 1.394(3)
C5 C10 1.422(3)
C5 C11 1.443(3)
C5 C27 1.401(3)
C6 H6 0.9300
C6 C7 1.390(3)
C6 C9 1.393(3)
C7 H7 0.9300
C9 C14 1.399(3)
C10 C25 1.383(3)
C11 H11 0.9300
C14 H14 0.9300
C14 C16 1.371(3)
C16 H16 0.9300
C20 H20A 0.9700
C20 H20B 0.9700
C20 C28 1.507(3)
C25 H25 0.9300
C25 C29 1.383(3)
C26 H26 0.9300
C26 C27 1.373(3)
C26 C29 1.396(3)
C27 H27 0.9300
C28 H28A 0.9700
C28 H28B 0.9700
C28 C31 1.523(3)
C29 H29 0.9300
C31 H31A 0.9700
C31 H31B 0.9700
C31 C34 1.514(3)
C34 H34A 0.9600
C34 H34B 0.9600
C34 H34C 0.9600

loop_
_geom_torsion_atom_site_label_1
_geom_torsion_atom_site_label_2
_geom_torsion_atom_site_label_3
_geom_torsion_atom_site_label_4
_geom_torsion
O1 C2 C4 C13 179.00(16)
O1 C2 C15 C18 -177.05(17)
O1 C21 C23 C32 171.14(16)
O4 C12 C19 C30 177.81(17)
N1 C8 C13 C4 179.65(16)
N1 C8 C18 C15 -177.56(17)
C2 O1 C21 C23 167.49(15)
C2 C4 C13 C8 -2.5(3)
C2 C15 C18 C8 -1.3(3)
C3 C12 C19 C30 -2.2(3)
C3 C17 C24 C30 -1.4(3)
C4 C2 C15 C18 2.2(3)
C8 N1 C22 C3 174.53(15)
C12 C3 C17 C24 -0.8(3)
C12 C3 C22 N1 -6.1(3)
C12 C19 C30 C24 0.0(3)
C13 C8 C18 C15 -1.5(3)
C15 C2 C4 C13 -0.3(3)
C17 C3 C12 O4 -177.42(16)
C17 C3 C12 C19 2.5(3)
C17 C3 C22 N1 176.61(17)
C17 C24 C30 C19 1.8(3)
C18 C8 C13 C4 3.4(3)
C21 O1 C2 C4 -173.58(15)
C21 O1 C2 C15 5.7(3)
C21 C23 C32 C33 -178.01(19)
C22 N1 C8 C13 141.85(18)
C22 N1 C8 C18 -42.1(3)
C22 C3 C12 O4 5.2(3)
C22 C3 C12 C19 -174.79(17)
C22 C3 C17 C24 176.62(17)
O2 C9 C14 C16 -179.04(16)
O2 C20 C28 C31 -171.25(16)
O3 C10 C25 C29 -177.80(17)
N2 C1 C7 C6 177.06(16)
N2 C1 C16 C14 -179.22(16)
C1 N2 C11 C5 -174.71(16)
C5 C10 C25 C29 2.3(3)
C6 C9 C14 C16 0.5(3)
C7 C1 C16 C14 -3.0(3)
C7 C6 C9 O2 177.08(16)
C7 C6 C9 C14 -2.4(3)
C9 O2 C20 C28 -167.51(15)
C9 C6 C7 C1 1.6(3)
C9 C14 C16 C1 2.2(3)
C10 C5 C11 N2 6.4(3)
C10 C5 C27 C26 0.5(3)
C10 C25 C29 C26 -0.4(3)
C11 N2 C1 C7 41.6(3)
C11 N2 C1 C16 -142.39(18)
C11 C5 C10 O3 -4.8(3)
C11 C5 C10 C25 175.11(17)
C11 C5 C27 C26 -176.92(17)
C16 C1 C7 C6 1.0(3)
C20 O2 C9 C6 -5.9(2)
C20 O2 C9 C14 173.59(15)
C20 C28 C31 C34 177.96(18)
C27 C5 C10 O3 177.74(16)
C27 C5 C10 C25 -2.3(3)
C27 C5 C11 N2 -176.25(17)
C27 C26 C29 C25 -1.4(3)
C29 C26 C27 C5 1.3(3)
